data_1507556
loop_
_publ_author_name
'Allen, Annette D.'
'Cheng, Bernice'
'Fenwick, Michael H.'
'Huang, Wen-wei'
'Missiha, Sharif'
'Tahmassebi, Daryoush'
'Tidwell, Thomas T.'

_publ_section_title
;
 Radical Additions of TEMPO to Ketenes:&#x00A0; Correlation of Free
 Radical and Nucleophilic Reactivity
;
_journal_issue 5
_journal_name_full 'Organic Letters'
_journal_page_first 693
_journal_paper_doi 10.1021/ol990628i
_journal_volume 1
_journal_year 1999
_chemical_formula_sum 'C26 H42 N2 O3'
_chemical_formula_weight 430.62
_chemical_name_systematic
; 
 ? 
;
_space_group_IT_number 2
_symmetry_cell_setting triclinic
_symmetry_space_group_name_Hall '-P 1'
_symmetry_space_group_name_H-M 'P -1'
_atom_sites_solution_hydrogens geom
_atom_sites_solution_primary direct
_atom_sites_solution_secondary difmap
_audit_creation_method SHELXL-97
_cell_angle_alpha 79.296(3)
_cell_angle_beta 80.363(3)
_cell_angle_gamma 75.546(3)
_cell_formula_units_Z 2
_cell_length_a 7.4729(4)
_cell_length_b 12.4337(7)
_cell_length_c 14.4929(9)
_cell_measurement_temperature 125.0(1)
_cell_volume 1270.90(13)
_computing_cell_refinement 'Denzo-SMN (Otwinowski & Minor, 1997)'
_computing_data_collection 'KappaCCD server software (Nonius, 1997)'
_computing_data_reduction 'Denzo-SMN (Otwinowski & Minor, 1997)'
_computing_molecular_graphics 'Bruker SHELXTL V5.1'
_computing_publication_material 'Bruker SHELXTL V5.1'
_computing_structure_refinement 'SHELXL-97 (Sheldrick, 1997)'
_computing_structure_solution 'SHELXS-97 (Sheldrick, 1990)'
_diffrn_ambient_temperature 125.0(1)
_diffrn_measured_fraction_theta_full 0.993
_diffrn_measured_fraction_theta_max 0.993
_diffrn_measurement_device_type 'Nonius Kappa-CCD'
_diffrn_measurement_method '\f scans and \w scans with \k offsets'
_diffrn_radiation_monochromator graphite
_diffrn_radiation_source 'fine-focus sealed tube'
_diffrn_radiation_type MoK\a
_diffrn_radiation_wavelength 0.71073
_diffrn_reflns_av_R_equivalents 0.050
_diffrn_reflns_av_sigmaI/netI 0.0654
_diffrn_reflns_limit_h_max 8
_diffrn_reflns_limit_h_min 0
_diffrn_reflns_limit_k_max 14
_diffrn_reflns_limit_k_min -13
_diffrn_reflns_limit_l_max 17
_diffrn_reflns_limit_l_min -16
_diffrn_reflns_number 11420
_diffrn_reflns_theta_full 25.07
_diffrn_reflns_theta_max 25.07
_diffrn_reflns_theta_min 4.13
_exptl_absorpt_coefficient_mu 0.073
_exptl_absorpt_correction_type none
_exptl_crystal_colour colourless
_exptl_crystal_density_diffrn 1.125
_exptl_crystal_density_method 'not measured'
_exptl_crystal_description 'block cut from needle'
_exptl_crystal_F_000 472
_exptl_crystal_size_max 0.37
_exptl_crystal_size_mid 0.35
_exptl_crystal_size_min 0.29
_refine_diff_density_max 0.266
_refine_diff_density_min -0.240
_refine_diff_density_rms 0.047
_refine_ls_extinction_coef 0.010(5)
_refine_ls_extinction_expression Fc^*^=kFc[1+0.001xFc^2^\l^3^/sin(2\q)]^-1/4^
_refine_ls_extinction_method SHELXL
_refine_ls_goodness_of_fit_ref 1.010
_refine_ls_hydrogen_treatment mixed
_refine_ls_matrix_type full
_refine_ls_number_parameters 289
_refine_ls_number_reflns 4460
_refine_ls_number_restraints 0
_refine_ls_restrained_S_all 1.010
_refine_ls_R_factor_all 0.0734
_refine_ls_R_factor_gt 0.0463
_refine_ls_shift/su_max 0.001
_refine_ls_shift/su_mean 0.000
_refine_ls_structure_factor_coef Fsqd
_refine_ls_weighting_details 'calc w=1/[\s^2^(Fo^2^)+(0.0815P)^2^+0.0000P] where P=(Fo^2^+2Fc^2^)/3'
_refine_ls_weighting_scheme calc
_refine_ls_wR_factor_gt 0.1231
_refine_ls_wR_factor_ref 0.1359
_reflns_number_gt 3154
_reflns_number_total 4460
_reflns_threshold_expression >2sigma(I)
_cod_data_source_file ol990628i.cif
_cod_data_source_block k98148
_cod_depositor_comments
;
The following automatic conversions were performed:

'_symmetry_cell_setting' value 'Triclinic' changed to 'triclinic'
according to /home/saulius/struct/CIF-dictionaries/cif_core.dic
dictionary named 'cif_core.dic' version 2.4.2 from 2011-04-26.

Automatic conversion script
Id: cif_fix_values 1715 2011-07-08 13:25:40Z adriana 
;
_cod_original_sg_symbol_H-M P-1
_cod_database_code 1507556

loop_
_symmetry_equiv_pos_as_xyz
'x, y, z'
'-x, -y, -z'

loop_
_atom_site_label
_atom_site_type_symbol
_atom_site_fract_x
_atom_site_fract_y
_atom_site_fract_z
_atom_site_U_iso_or_equiv
_atom_site_adp_type
_atom_site_occupancy
_atom_site_symmetry_multiplicity
_atom_site_calc_flag
_atom_site_refinement_flags
O1 O 0.47458(17) 0.29311(10) 0.18446(9) 0.0362(3) Uani 1 1 d .
O2 O 0.28591(15) 0.43937(9) 0.25482(9) 0.0290(3) Uani 1 1 d .
O3 O 0.22387(15) 0.16234(9) 0.26188(8) 0.0280(3) Uani 1 1 d .
N1 N 0.41583(19) 0.50993(11) 0.20776(11) 0.0309(4) Uani 1 1 d .
N2 N 0.05523(18) 0.15226(11) 0.22826(10) 0.0257(3) Uani 1 1 d .
C1 C 0.3387(2) 0.33170(14) 0.23536(12) 0.0289(4) Uani 1 1 d .
C2 C 0.1969(2) 0.26741(13) 0.29404(12) 0.0275(4) Uani 1 1 d .
H2A H 0.0675 0.3123 0.2869 0.033 Uiso 1 1 calc R
C3 C 0.2308(2) 0.25110(14) 0.39701(13) 0.0292(4) Uani 1 1 d .
C4 C 0.1224(3) 0.32140(15) 0.45898(14) 0.0370(5) Uani 1 1 d .
H4A H 0.0220 0.3794 0.4377 0.044 Uiso 1 1 calc R
C5 C 0.1588(3) 0.30788(17) 0.55173(14) 0.0428(5) Uani 1 1 d .
H5A H 0.0832 0.3563 0.5937 0.051 Uiso 1 1 calc R
C6 C 0.3057(3) 0.22360(16) 0.58311(14) 0.0419(5) Uani 1 1 d .
H6A H 0.3312 0.2142 0.6465 0.050 Uiso 1 1 calc R
C7 C 0.4144(3) 0.15363(15) 0.52193(14) 0.0385(5) Uani 1 1 d .
H7A H 0.5150 0.0959 0.5434 0.046 Uiso 1 1 calc R
C8 C 0.3781(3) 0.16679(14) 0.42894(13) 0.0335(4) Uani 1 1 d .
H8A H 0.4539 0.1182 0.3872 0.040 Uiso 1 1 calc R
C9 C 0.5110(2) 0.53158(15) 0.28283(14) 0.0363(5) Uani 1 1 d .
C10 C 0.6390(3) 0.60846(16) 0.23051(16) 0.0442(5) Uani 1 1 d .
H10A H 0.7011 0.6300 0.2772 0.053 Uiso 1 1 calc R
H10B H 0.7370 0.5663 0.1873 0.053 Uiso 1 1 calc R
C11 C 0.5359(3) 0.71465(16) 0.17335(15) 0.0423(5) Uani 1 1 d .
H11A H 0.4432 0.7603 0.2163 0.051 Uiso 1 1 calc R
H11B H 0.6252 0.7602 0.1398 0.051 Uiso 1 1 calc R
C12 C 0.4381(3) 0.68260(16) 0.10210(15) 0.0424(5) Uani 1 1 d .
H12A H 0.5332 0.6438 0.0556 0.051 Uiso 1 1 calc R
H12B H 0.3671 0.7519 0.0672 0.051 Uiso 1 1 calc R
C13 C 0.3042(2) 0.60573(14) 0.14786(13) 0.0312(4) Uani 1 1 d .
C14 C 0.6324(3) 0.41741(17) 0.32192(18) 0.0552(6) Uani 1 1 d .
H14A H 0.7058 0.3806 0.2691 0.083 Uiso 1 1 calc R
H14B H 0.5519 0.3695 0.3594 0.083 Uiso 1 1 calc R
H14C H 0.7165 0.4297 0.3621 0.083 Uiso 1 1 calc R
C15 C 0.3846(3) 0.58159(16) 0.36638(14) 0.0428(5) Uani 1 1 d .
H15A H 0.3256 0.6601 0.3454 0.064 Uiso 1 1 calc R
H15B H 0.4592 0.5778 0.4169 0.064 Uiso 1 1 calc R
H15C H 0.2883 0.5388 0.3902 0.064 Uiso 1 1 calc R
C16 C 0.2502(3) 0.55526(16) 0.07061(14) 0.0411(5) Uani 1 1 d .
H16A H 0.1489 0.5172 0.0975 0.062 Uiso 1 1 calc R
H16B H 0.3583 0.5010 0.0456 0.062 Uiso 1 1 calc R
H16C H 0.2088 0.6153 0.0194 0.062 Uiso 1 1 calc R
C17 C 0.1250(2) 0.67211(15) 0.19875(14) 0.0351(5) Uani 1 1 d .
H17A H 0.0546 0.6197 0.2381 0.053 Uiso 1 1 calc R
H17B H 0.0488 0.7210 0.1517 0.053 Uiso 1 1 calc R
H17C H 0.1572 0.7181 0.2388 0.053 Uiso 1 1 calc R
C18 C 0.1041(2) 0.14329(15) 0.12507(12) 0.0328(4) Uani 1 1 d .
C19 C -0.0678(3) 0.12244(16) 0.09179(13) 0.0363(5) Uani 1 1 d .
H19A H -0.1696 0.1907 0.0944 0.044 Uiso 1 1 calc R
H19B H -0.0364 0.1098 0.0250 0.044 Uiso 1 1 calc R
C20 C -0.1371(3) 0.02248(15) 0.15055(14) 0.0392(5) Uani 1 1 d .
H20A H -0.2504 0.0150 0.1277 0.047 Uiso 1 1 calc R
H20B H -0.0404 -0.0476 0.1449 0.047 Uiso 1 1 calc R
C21 C -0.1809(3) 0.04219(15) 0.25325(13) 0.0344(4) Uani 1 1 d .
H21A H -0.2242 -0.0230 0.2922 0.041 Uiso 1 1 calc R
H21B H -0.2842 0.1093 0.2581 0.041 Uiso 1 1 calc R
C22 C -0.0145(2) 0.05923(13) 0.29406(12) 0.0285(4) Uani 1 1 d .
C23 C 0.2801(3) 0.05424(18) 0.09865(15) 0.0485(6) Uani 1 1 d .
H23A H 0.2529 -0.0206 0.1156 0.073 Uiso 1 1 calc R
H23B H 0.3799 0.0581 0.1331 0.073 Uiso 1 1 calc R
H23C H 0.3197 0.0685 0.0304 0.073 Uiso 1 1 calc R
C24 C 0.1337(3) 0.25863(17) 0.07492(14) 0.0452(5) Uani 1 1 d .
H24A H 0.0329 0.3177 0.0991 0.068 Uiso 1 1 calc R
H24B H 0.1337 0.2635 0.0066 0.068 Uiso 1 1 calc R
H24C H 0.2534 0.2685 0.0870 0.068 Uiso 1 1 calc R
C25 C 0.1318(3) -0.05197(14) 0.31090(15) 0.0415(5) Uani 1 1 d .
H25A H 0.2458 -0.0366 0.3251 0.062 Uiso 1 1 calc R
H25B H 0.1598 -0.0881 0.2539 0.062 Uiso 1 1 calc R
H25C H 0.0827 -0.1019 0.3644 0.062 Uiso 1 1 calc R
C26 C -0.0862(3) 0.10007(15) 0.38937(13) 0.0344(4) Uani 1 1 d .
H26A H 0.0190 0.1067 0.4185 0.052 Uiso 1 1 calc R
H26B H -0.1508 0.0461 0.4310 0.052 Uiso 1 1 calc R
H26C H -0.1727 0.1735 0.3798 0.052 Uiso 1 1 calc R

loop_
_atom_site_aniso_label
_atom_site_aniso_U_11
_atom_site_aniso_U_22
_atom_site_aniso_U_33
_atom_site_aniso_U_23
_atom_site_aniso_U_13
_atom_site_aniso_U_12
O1 0.0315(7) 0.0311(7) 0.0443(8) -0.0087(6) 0.0006(6) -0.0056(5)
O2 0.0261(6) 0.0247(6) 0.0371(7) -0.0040(5) -0.0057(5) -0.0066(5)
O3 0.0243(6) 0.0288(6) 0.0333(7) -0.0077(5) -0.0094(5) -0.0045(5)
N1 0.0257(8) 0.0266(7) 0.0423(9) -0.0042(7) -0.0046(7) -0.0098(6)
N2 0.0244(7) 0.0293(7) 0.0257(8) -0.0034(6) -0.0078(6) -0.0081(6)
C1 0.0273(9) 0.0283(9) 0.0314(10) -0.0036(8) -0.0106(8) -0.0033(7)
C2 0.0262(9) 0.0260(9) 0.0312(10) -0.0064(7) -0.0074(8) -0.0036(7)
C3 0.0285(9) 0.0293(9) 0.0322(10) -0.0053(8) -0.0035(8) -0.0108(7)
C4 0.0338(10) 0.0398(10) 0.0383(11) -0.0106(9) -0.0037(9) -0.0074(8)
C5 0.0492(12) 0.0487(12) 0.0345(11) -0.0162(9) 0.0008(10) -0.0155(10)
C6 0.0605(13) 0.0435(11) 0.0282(10) -0.0018(9) -0.0088(10) -0.0243(10)
C7 0.0471(12) 0.0353(10) 0.0348(11) 0.0001(8) -0.0144(9) -0.0106(9)
C8 0.0351(10) 0.0331(10) 0.0308(10) -0.0033(8) -0.0046(8) -0.0058(8)
C9 0.0291(10) 0.0335(10) 0.0496(12) -0.0076(9) -0.0157(9) -0.0050(8)
C10 0.0285(10) 0.0422(11) 0.0679(15) -0.0238(10) -0.0039(10) -0.0090(8)
C11 0.0376(11) 0.0383(11) 0.0542(13) -0.0147(9) 0.0076(10) -0.0176(9)
C12 0.0493(12) 0.0364(10) 0.0431(12) -0.0085(9) 0.0059(10) -0.0187(9)
C13 0.0331(10) 0.0285(9) 0.0323(10) -0.0043(8) -0.0040(8) -0.0075(8)
C14 0.0412(12) 0.0437(12) 0.0865(18) -0.0109(12) -0.0364(12) -0.0007(9)
C15 0.0469(12) 0.0444(11) 0.0421(12) -0.0059(9) -0.0160(10) -0.0131(9)
C16 0.0512(12) 0.0375(10) 0.0368(11) -0.0049(8) -0.0071(10) -0.0134(9)
C17 0.0302(10) 0.0314(9) 0.0431(12) -0.0048(8) -0.0096(9) -0.0032(8)
C18 0.0347(10) 0.0401(10) 0.0252(10) -0.0070(8) -0.0038(8) -0.0098(8)
C19 0.0405(11) 0.0446(11) 0.0276(10) -0.0061(8) -0.0089(9) -0.0130(9)
C20 0.0411(11) 0.0404(11) 0.0426(12) -0.0095(9) -0.0156(10) -0.0122(9)
C21 0.0361(10) 0.0335(10) 0.0369(11) -0.0013(8) -0.0098(9) -0.0136(8)
C22 0.0323(10) 0.0235(8) 0.0300(10) -0.0002(7) -0.0089(8) -0.0063(7)
C23 0.0385(11) 0.0669(14) 0.0423(13) -0.0227(11) -0.0029(10) -0.0070(10)
C24 0.0548(13) 0.0593(13) 0.0271(11) 0.0021(9) -0.0078(10) -0.0279(11)
C25 0.0471(12) 0.0286(9) 0.0487(13) -0.0010(9) -0.0184(10) -0.0037(8)
C26 0.0388(11) 0.0356(10) 0.0288(10) 0.0000(8) -0.0044(9) -0.0119(8)

loop_
_atom_type_symbol
_atom_type_description
_atom_type_scat_dispersion_real
_atom_type_scat_dispersion_imag
_atom_type_scat_source
C C 0.0033 0.0016 'International Tables Vol C Tables 4.2.6.8 and 6.1.1.4'
H H 0.0000 0.0000 'International Tables Vol C Tables 4.2.6.8 and 6.1.1.4'
N N 0.0061 0.0033 'International Tables Vol C Tables 4.2.6.8 and 6.1.1.4'
O O 0.0106 0.0060 'International Tables Vol C Tables 4.2.6.8 and 6.1.1.4'

loop_
_geom_angle_atom_site_label_1
_geom_angle_atom_site_label_2
_geom_angle_atom_site_label_3
_geom_angle
C1 O2 N1 113.61(13)
C2 O3 N2 111.15(11)
O2 N1 C9 107.10(13)
O2 N1 C13 105.73(12)
C9 N1 C13 120.17(13)
O3 N2 C18 106.88(12)
O3 N2 C22 106.96(11)
C18 N2 C22 119.03(13)
O1 C1 O2 126.52(16)
O1 C1 C2 126.12(15)
O2 C1 C2 107.31(14)
O3 C2 C3 111.26(13)
O3 C2 C1 109.08(14)
C3 C2 C1 107.03(13)
C4 C3 C8 119.05(16)
C4 C3 C2 121.35(15)
C8 C3 C2 119.55(15)
C3 C4 C5 120.71(17)
C4 C5 C6 119.94(18)
C7 C6 C5 119.72(17)
C6 C7 C8 120.51(17)
C7 C8 C3 120.08(17)
N1 C9 C10 104.85(16)
N1 C9 C15 116.45(14)
C10 C9 C15 111.56(15)
N1 C9 C14 106.69(14)
C10 C9 C14 108.85(16)
C15 C9 C14 108.14(17)
C11 C10 C9 113.12(15)
C12 C11 C10 109.43(15)
C11 C12 C13 113.32(16)
N1 C13 C16 106.24(13)
N1 C13 C17 116.15(15)
C16 C13 C17 108.12(15)
N1 C13 C12 105.73(14)
C16 C13 C12 109.25(16)
C17 C13 C12 111.10(14)
N2 C18 C24 106.43(14)
N2 C18 C23 115.79(15)
C24 C18 C23 108.17(16)
N2 C18 C19 106.85(14)
C24 C18 C19 108.14(15)
C23 C18 C19 111.15(15)
C20 C19 C18 113.59(15)
C21 C20 C19 108.14(14)
C20 C21 C22 113.89(16)
N2 C22 C26 107.43(13)
N2 C22 C21 106.59(13)
C26 C22 C21 108.17(14)
N2 C22 C25 115.20(15)
C26 C22 C25 108.03(14)
C21 C22 C25 111.17(14)

loop_
_geom_bond_atom_site_label_1
_geom_bond_atom_site_label_2
_geom_bond_distance
O1 C1 1.201(2)
O2 C1 1.3664(19)
O2 N1 1.4692(18)
O3 C2 1.4241(19)
O3 N2 1.4658(16)
N1 C9 1.492(2)
N1 C13 1.494(2)
N2 C18 1.497(2)
N2 C22 1.498(2)
C1 C2 1.534(2)
C2 C3 1.523(2)
C3 C4 1.386(2)
C3 C8 1.393(2)
C4 C5 1.387(3)
C5 C6 1.388(3)
C6 C7 1.377(3)
C7 C8 1.391(3)
C9 C10 1.532(3)
C9 C15 1.533(3)
C9 C14 1.546(2)
C10 C11 1.524(3)
C11 C12 1.520(3)
C12 C13 1.541(3)
C13 C16 1.533(2)
C13 C17 1.537(2)
C18 C24 1.533(3)
C18 C23 1.538(3)
C18 C19 1.539(2)
C19 C20 1.523(3)
C20 C21 1.521(3)
C21 C22 1.538(2)
C22 C26 1.526(2)
C22 C25 1.541(2)

loop_
_geom_torsion_atom_site_label_1
_geom_torsion_atom_site_label_2
_geom_torsion_atom_site_label_3
_geom_torsion_atom_site_label_4
_geom_torsion
C1 O2 N1 C9 -109.77(14)
C1 O2 N1 C13 120.96(14)
C2 O3 N2 C18 116.94(14)
C2 O3 N2 C22 -114.55(14)
N1 O2 C1 O1 -1.0(2)
N1 O2 C1 C2 176.51(11)
N2 O3 C2 C3 121.85(14)
N2 O3 C2 C1 -120.30(13)
O1 C1 C2 O3 -14.2(2)
O2 C1 C2 O3 168.23(12)
O1 C1 C2 C3 106.26(19)
O2 C1 C2 C3 -71.30(15)
O3 C2 C3 C4 -142.31(16)
C1 C2 C3 C4 98.62(19)
O3 C2 C3 C8 40.3(2)
C1 C2 C3 C8 -78.78(19)
C8 C3 C4 C5 -0.4(3)
C2 C3 C4 C5 -177.81(17)
C3 C4 C5 C6 0.3(3)
C4 C5 C6 C7 -0.1(3)
C5 C6 C7 C8 0.0(3)
C6 C7 C8 C3 -0.1(3)
C4 C3 C8 C7 0.3(3)
C2 C3 C8 C7 177.73(17)
O2 N1 C9 C10 -178.08(12)
C13 N1 C9 C10 -57.62(19)
O2 N1 C9 C15 -54.27(18)
C13 N1 C9 C15 66.2(2)
O2 N1 C9 C14 66.55(18)
C13 N1 C9 C14 -172.99(16)
N1 C9 C10 C11 55.2(2)
C15 C9 C10 C11 -71.7(2)
C14 C9 C10 C11 169.07(17)
C9 C10 C11 C12 -58.0(2)
C10 C11 C12 C13 56.2(2)
O2 N1 C13 C16 -66.52(16)
C9 N1 C13 C16 172.34(16)
O2 N1 C13 C17 53.74(18)
C9 N1 C13 C17 -67.4(2)
O2 N1 C13 C12 177.45(13)
C9 N1 C13 C12 56.3(2)
C11 C12 C13 N1 -52.30(19)
C11 C12 C13 C16 -166.27(15)
C11 C12 C13 C17 74.5(2)
O3 N2 C18 C24 -69.43(16)
C22 N2 C18 C24 169.44(14)
O3 N2 C18 C23 50.81(18)
C22 N2 C18 C23 -70.3(2)
O3 N2 C18 C19 175.21(12)
C22 N2 C18 C19 54.07(18)
N2 C18 C19 C20 -53.90(19)
C24 C18 C19 C20 -168.11(15)
C23 C18 C19 C20 73.3(2)
C18 C19 C20 C21 57.4(2)
C19 C20 C21 C22 -57.6(2)
O3 N2 C22 C26 69.18(15)
C18 N2 C22 C26 -169.73(13)
O3 N2 C22 C21 -175.06(12)
C18 N2 C22 C21 -53.97(18)
O3 N2 C22 C25 -51.24(17)
C18 N2 C22 C25 69.85(19)
C20 C21 C22 N2 53.99(18)
C20 C21 C22 C26 169.26(14)
C20 C21 C22 C25 -72.30(19)
